data_2235283
loop_
_publ_author_name
'Frigui, Wafa'
'Zid, Mohamed Faouzi'
'Driss, Ahmed'

_publ_section_title
;
 Wyllieite-type Ag~1.09~Mn~3.46~(AsO~4~)~3~
;
_journal_coeditor_code WM2611
_journal_issue 6
_journal_name_full 'Acta Crystallographica Section E'
_journal_page_first i40
_journal_page_last i41
_journal_paper_doi 10.1107/S1600536812018843
_journal_volume 68
_journal_year 2012
_chemical_formula_iupac 'Ag1.09 Mn3.46 (As O4)3'
_chemical_formula_moiety 'Ag1.09 As3 Mn3.46 O12'
_chemical_formula_sum 'Ag1.09 As3 Mn3.46 O12'
_chemical_formula_weight 724.02
_chemical_name_systematic
;
silver(I) manganese(II) trisorthoarsenate(V)
;
_space_group_IT_number 14
_symmetry_cell_setting monoclinic
_symmetry_space_group_name_Hall '-P 2ybc'
_symmetry_space_group_name_H-M 'P 1 21/c 1'
_atom_sites_solution_primary direct
_atom_sites_solution_secondary difmap
_audit_creation_method SHELXL-97
_cell_angle_alpha 90.00
_cell_angle_beta 98.85(3)
_cell_angle_gamma 90.00
_cell_formula_units_Z 4
_cell_length_a 6.7470(7)
_cell_length_b 12.9820(9)
_cell_length_c 11.2970(8)
_cell_measurement_reflns_used 25
_cell_measurement_temperature 298(2)
_cell_measurement_theta_max 15
_cell_measurement_theta_min 11
_cell_volume 977.72(16)
_computing_cell_refinement 'CAD-4 EXPRESS (Duisenberg, 1992; Mac\'i\<cek & Yordanov, 1992)'
_computing_data_collection 'CAD-4 EXPRESS (Duisenberg, 1992; Mac\'i\<cek & Yordanov, 1992)'
_computing_data_reduction 'XCAD4 (Harms & Wocadlo, 1995)'
_computing_molecular_graphics 'DIAMOND (Brandenburg, 1998)'
_computing_publication_material 'WinGX (Farrugia, 1999)'
_computing_structure_refinement 'SHELXL97 (Sheldrick, 2008)'
_computing_structure_solution 'SHELXS97 (Sheldrick, 2008)'
_diffrn_ambient_temperature 298(2)
_diffrn_measured_fraction_theta_full 1.000
_diffrn_measured_fraction_theta_max 1.000
_diffrn_measurement_device_type 'Enraf--Nonius CAD-4'
_diffrn_measurement_method \w/2\q
_diffrn_radiation_monochromator graphite
_diffrn_radiation_source 'fine-focus sealed tube'
_diffrn_radiation_type MoK\a
_diffrn_radiation_wavelength 0.71073
_diffrn_reflns_av_R_equivalents 0.0381
_diffrn_reflns_av_sigmaI/netI 0.0351
_diffrn_reflns_limit_h_max 0
_diffrn_reflns_limit_h_min -8
_diffrn_reflns_limit_k_max 16
_diffrn_reflns_limit_k_min -1
_diffrn_reflns_limit_l_max 14
_diffrn_reflns_limit_l_min -14
_diffrn_reflns_number 2522
_diffrn_reflns_theta_full 26.97
_diffrn_reflns_theta_max 26.97
_diffrn_reflns_theta_min 2.41
_diffrn_standards_decay_% 1.1
_diffrn_standards_interval_time 120
_diffrn_standards_number 2
_exptl_absorpt_coefficient_mu 16.638
_exptl_absorpt_correction_T_max 0.210
_exptl_absorpt_correction_T_min 0.071
_exptl_absorpt_correction_type psi-scan
_exptl_absorpt_process_details '(North <i>et al.</i>, 1968)'
_exptl_crystal_colour red
_exptl_crystal_density_diffrn 4.919
_exptl_crystal_density_method 'not measured'
_exptl_crystal_description prism
_exptl_crystal_F_000 1330
_exptl_crystal_size_max 0.25
_exptl_crystal_size_mid 0.15
_exptl_crystal_size_min 0.10
_refine_diff_density_max 1.081
_refine_diff_density_min -1.372
_refine_ls_extinction_coef 0.00067(14)
_refine_ls_extinction_expression Fc^*^=kFc[1+0.001xFc^2^\l^3^/sin(2\q)]^-1/4^
_refine_ls_extinction_method 'SHELXL97 (Sheldrick, 2008)'
_refine_ls_goodness_of_fit_ref 1.084
_refine_ls_matrix_type full
_refine_ls_number_parameters 188
_refine_ls_number_reflns 2138
_refine_ls_number_restraints 1
_refine_ls_restrained_S_all 1.084
_refine_ls_R_factor_all 0.0471
_refine_ls_R_factor_gt 0.0323
_refine_ls_shift/su_max 0.000
_refine_ls_shift/su_mean 0.000
_refine_ls_structure_factor_coef Fsqd
_refine_ls_weighting_details 'calc w=1/[\s^2^(Fo^2^)+(0.0433P)^2^+6.7709P] where P=(Fo^2^+2Fc^2^)/3'
_refine_ls_weighting_scheme calc
_refine_ls_wR_factor_gt 0.0915
_refine_ls_wR_factor_ref 0.0980
_reflns_number_gt 1704
_reflns_number_total 2138
_reflns_threshold_expression I>2\s(I)
_cod_data_source_file wm2611.cif
_cod_data_source_block I
_cod_original_cell_volume 977.72(17)
_cod_original_sg_symbol_H-M 'P 21/c'
_cod_database_code 2235283
_cod_database_fobs_code 2235283

loop_
_symmetry_equiv_pos_as_xyz
'x, y, z'
'-x, y+1/2, -z+1/2'
'-x, -y, -z'
'x, -y-1/2, z-1/2'

loop_
_atom_site_type_symbol
_atom_site_label
_atom_site_fract_x
_atom_site_fract_y
_atom_site_fract_z
_atom_site_U_iso_or_equiv
_atom_site_adp_type
_atom_site_calc_flag
_atom_site_refinement_flags
_atom_site_occupancy
_atom_site_symmetry_multiplicity
As As1 0.58985(10) 0.11831(5) 0.23334(6) 0.00808(18) Uani d . 1 1
As As2 0.87952(9) 0.39792(5) 0.26469(6) 0.00878(18) Uani d . 1 1
As As3 0.23349(9) 0.28782(5) -0.00773(6) 0.00740(18) Uani d . 1 1
Mn Mn1 0.40485(14) 0.35350(7) 0.27517(9) 0.0080(2) Uani d . 1 1
Mn Mn2 0.73285(15) 0.23422(8) 0.49855(8) 0.0099(2) Uani d . 1 1
Mn Mn3 0.5000 0.0000 0.5000 0.0143(5) Uani d SP 0.916(5) 2
Mn Mn4 0.07641(16) 0.16561(8) 0.21311(9) 0.0144(2) Uani d . 1 1
Ag Ag1 0.75155(11) -0.01201(7) 0.00310(6) 0.0239(3) Uani d P 0.774(3) 1
Ag Ag2 0.0000 0.5000 0.0000 0.0305(5) Uani d SP 0.631(4) 2
O O1 0.5493(7) 0.0060(3) 0.1633(4) 0.0126(10) Uani d . 1 1
O O2 0.7681(7) 0.1779(3) 0.1698(4) 0.0132(9) Uani d . 1 1
O O3 0.6539(7) 0.1019(3) 0.3815(4) 0.0130(10) Uani d . 1 1
O O4 0.3803(7) 0.1906(3) 0.2135(4) 0.0117(9) Uani d . 1 1
O O5 0.0876(7) 0.3269(4) 0.2693(4) 0.0172(10) Uani d . 1 1
O O6 0.2259(7) -0.0884(4) 0.3793(4) 0.0136(10) Uani d . 1 1
O O7 0.0586(8) 0.0122(4) 0.1655(4) 0.0191(11) Uani d . 1 1
O O8 0.7207(6) 0.3394(3) 0.3436(4) 0.0104(9) Uani d . 1 1
O O9 0.4128(6) 0.2108(3) -0.0446(4) 0.0092(9) Uani d . 1 1
O O10 0.1085(8) 0.1383(4) 0.3815(5) 0.0209(11) Uani d . 1 1
O O11 0.3397(7) 0.3798(3) 0.0854(4) 0.0155(10) Uani d . 1 1
O O12 0.0524(7) 0.2180(4) 0.0434(4) 0.0137(10) Uani d . 1 1

loop_
_atom_site_aniso_label
_atom_site_aniso_U_11
_atom_site_aniso_U_22
_atom_site_aniso_U_33
_atom_site_aniso_U_12
_atom_site_aniso_U_13
_atom_site_aniso_U_23
As1 0.0147(3) 0.0049(3) 0.0058(3) -0.0002(2) 0.0051(2) 0.0003(2)
As2 0.0092(3) 0.0131(3) 0.0046(3) -0.0024(2) 0.0028(2) 0.0001(2)
As3 0.0097(3) 0.0049(3) 0.0088(3) 0.0000(2) 0.0049(2) -0.0016(2)
Mn1 0.0108(5) 0.0069(4) 0.0065(5) -0.0005(3) 0.0021(4) -0.0010(3)
Mn2 0.0142(5) 0.0077(5) 0.0072(5) -0.0006(4) 0.0001(4) -0.0010(3)
Mn3 0.0232(9) 0.0055(7) 0.0182(9) 0.0008(6) 0.0161(7) 0.0004(6)
Mn4 0.0176(5) 0.0147(5) 0.0114(5) -0.0004(4) 0.0039(4) -0.0010(4)
Ag1 0.0227(4) 0.0383(5) 0.0117(4) -0.0005(3) 0.0058(3) 0.0009(3)
Ag2 0.0409(9) 0.0123(7) 0.0465(10) 0.0030(6) 0.0331(7) -0.0008(6)
O1 0.022(2) 0.006(2) 0.010(2) -0.0022(18) 0.0046(19) -0.0020(17)
O2 0.021(2) 0.008(2) 0.012(2) 0.0001(19) 0.0088(19) 0.0036(18)
O3 0.027(3) 0.008(2) 0.004(2) 0.0001(19) 0.0034(19) 0.0011(17)
O4 0.018(2) 0.011(2) 0.007(2) 0.0017(18) 0.0019(18) -0.0006(17)
O5 0.009(2) 0.032(3) 0.012(2) -0.002(2) 0.0069(18) 0.003(2)
O6 0.021(2) 0.013(2) 0.005(2) 0.0040(19) -0.0025(18) -0.0011(18)
O7 0.026(3) 0.024(3) 0.008(2) 0.016(2) 0.004(2) 0.005(2)
O8 0.010(2) 0.012(2) 0.012(2) 0.0018(17) 0.0083(18) 0.0055(18)
O9 0.010(2) 0.013(2) 0.006(2) 0.0021(17) 0.0054(17) -0.0005(17)
O10 0.033(3) 0.011(2) 0.018(3) -0.014(2) -0.001(2) 0.003(2)
O11 0.023(3) 0.009(2) 0.015(2) -0.0083(19) 0.005(2) -0.0061(19)
O12 0.013(2) 0.019(2) 0.010(2) -0.0068(19) 0.0066(18) -0.0042(19)

loop_
_atom_type_symbol
_atom_type_description
_atom_type_scat_dispersion_real
_atom_type_scat_dispersion_imag
_atom_type_scat_source
O O 0.0106 0.0060 'International Tables Vol C Tables 4.2.6.8 and 6.1.1.4'
As As 0.0499 2.0058 'International Tables Vol C Tables 4.2.6.8 and 6.1.1.4'
Mn Mn 0.3368 0.7283 'International Tables Vol C Tables 4.2.6.8 and 6.1.1.4'
Ag Ag -0.8971 1.1015 'International Tables Vol C Tables 4.2.6.8 and 6.1.1.4'

loop_
_geom_angle_atom_site_label_1
_geom_angle_atom_site_label_2
_geom_angle_atom_site_label_3
_geom_angle_site_symmetry_1
_geom_angle_site_symmetry_3
_geom_angle
O1 As1 O3 . . 111.2(2)
O1 As1 O2 . . 106.1(2)
O3 As1 O2 . . 113.2(2)
O1 As1 O4 . . 110.7(2)
O3 As1 O4 . . 106.6(2)
O2 As1 O4 . . 109.1(2)
O5 As2 O8 1_655 . 109.6(2)
O5 As2 O6 1_655 2_655 108.4(2)
O8 As2 O6 . 2_655 110.6(2)
O5 As2 O7 1_655 2_655 108.7(3)
O8 As2 O7 . 2_655 106.3(2)
O6 As2 O7 2_655 2_655 113.2(2)
O9 As3 O11 . . 109.1(2)
O9 As3 O12 . . 110.6(2)
O11 As3 O12 . . 115.4(2)
O9 As3 O10 . 4_565 116.9(2)
O11 As3 O10 . 4_565 100.1(2)
O12 As3 O10 . 4_565 104.6(3)
O1 Mn1 O11 2_655 . 100.20(18)
O1 Mn1 O5 2_655 . 104.8(2)
O11 Mn1 O5 . . 86.86(18)
O1 Mn1 O8 2_655 . 82.81(18)
O11 Mn1 O8 . . 114.17(18)
O5 Mn1 O8 . . 156.39(18)
O1 Mn1 O9 2_655 4_566 94.00(18)
O11 Mn1 O9 . 4_566 163.49(17)
O5 Mn1 O9 . 4_566 81.37(18)
O8 Mn1 O9 . 4_566 75.76(16)
O1 Mn1 O4 2_655 . 175.83(18)
O11 Mn1 O4 . . 81.08(17)
O5 Mn1 O4 . . 79.20(19)
O8 Mn1 O4 . . 93.05(17)
O9 Mn1 O4 4_566 . 85.35(17)
O3 Mn2 O8 . . 91.75(17)
O3 Mn2 O12 . 4_666 119.67(18)
O8 Mn2 O12 . 4_666 85.69(17)
O3 Mn2 O2 . 4_566 155.86(18)
O8 Mn2 O2 . 4_566 110.95(18)
O12 Mn2 O2 4_666 4_566 71.89(18)
O3 Mn2 O9 . 4_566 88.97(17)
O8 Mn2 O9 . 4_566 73.49(16)
O12 Mn2 O9 4_666 4_566 145.34(18)
O2 Mn2 O9 4_566 4_566 89.79(17)
O3 Mn2 O6 . 3_656 73.47(17)
O8 Mn2 O6 . 3_656 162.80(17)
O12 Mn2 O6 4_666 3_656 93.92(17)
O2 Mn2 O6 4_566 3_656 85.10(17)
O9 Mn2 O6 4_566 3_656 114.06(17)
O11 Mn3 O11 4_566 2_645 180.0(2)
O11 Mn3 O3 4_566 . 98.46(17)
O11 Mn3 O3 2_645 . 81.54(17)
O11 Mn3 O3 4_566 3_656 81.54(17)
O11 Mn3 O3 2_645 3_656 98.46(17)
O3 Mn3 O3 . 3_656 180.0
O11 Mn3 O6 4_566 3_656 78.51(17)
O11 Mn3 O6 2_645 3_656 101.49(17)
O3 Mn3 O6 . 3_656 70.87(17)
O3 Mn3 O6 3_656 3_656 109.13(17)
O11 Mn3 O6 4_566 . 101.49(17)
O11 Mn3 O6 2_645 . 78.51(17)
O3 Mn3 O6 . . 109.13(17)
O3 Mn3 O6 3_656 . 70.87(17)
O6 Mn3 O6 3_656 . 180.00(19)
O10 Mn4 O12 . . 170.8(2)
O10 Mn4 O7 . . 94.2(2)
O12 Mn4 O7 . . 94.9(2)
O10 Mn4 O2 . 1_455 101.8(2)
O12 Mn4 O2 . 1_455 79.54(19)
O7 Mn4 O2 . 1_455 89.83(19)
O10 Mn4 O4 . . 93.8(2)
O12 Mn4 O4 . . 83.35(18)
O7 Mn4 O4 . . 99.78(19)
O2 Mn4 O4 1_455 . 161.04(18)
O10 Mn4 O5 . . 84.0(2)
O12 Mn4 O5 . . 86.98(19)
O7 Mn4 O5 . . 177.62(19)
O2 Mn4 O5 1_455 . 89.03(18)
O4 Mn4 O5 . . 81.91(17)

loop_
_geom_bond_atom_site_label_1
_geom_bond_atom_site_label_2
_geom_bond_site_symmetry_2
_geom_bond_distance
As1 O1 . 1.661(4)
As1 O3 . 1.677(4)
As1 O2 . 1.681(5)
As1 O4 . 1.683(5)
As2 O5 1_655 1.674(5)
As2 O8 . 1.677(4)
As2 O6 2_655 1.682(4)
As2 O7 2_655 1.701(5)
As3 O9 . 1.671(4)
As3 O11 . 1.678(4)
As3 O12 . 1.693(5)
As3 O10 4_565 1.695(5)
Mn1 O1 2_655 2.105(4)
Mn1 O11 . 2.148(5)
Mn1 O5 . 2.159(5)
Mn1 O8 . 2.160(5)
Mn1 O9 4_566 2.193(4)
Mn1 O4 . 2.224(4)
Mn2 O3 . 2.183(5)
Mn2 O8 . 2.212(4)
Mn2 O12 4_666 2.226(5)
Mn2 O2 4_566 2.227(5)
Mn2 O9 4_566 2.256(4)
Mn2 O6 3_656 2.333(5)
Mn3 O11 4_566 2.204(5)
Mn3 O11 2_645 2.204(5)
Mn3 O3 . 2.246(5)
Mn3 O3 3_656 2.246(5)
Mn3 O6 3_656 2.413(5)
Mn3 O6 . 2.413(5)
Mn4 O10 . 1.915(5)
Mn4 O12 . 2.017(5)
Mn4 O7 . 2.062(5)
Mn4 O2 1_455 2.069(5)
Mn4 O4 . 2.075(5)
Mn4 O5 . 2.186(6)
Ag1 O1 . 2.439(5)
Ag1 O7 3_655 2.454(5)
Ag1 O1 3_655 2.547(5)
Ag1 O7 1_655 2.566(5)
Ag2 O10 2 2.418(5)
Ag2 O10 4_565 2.418(5)
Ag2 O6 4_565 2.478(5)
Ag2 O6 2 2.478(5)
